data_4111467
loop_
_publ_author_name
'Wing Yan Chan'
'Scott B. Clendenning'
'Andrea Berenbaum'
'Alan J. Lough'
'Stephane Aouba'
'Harry E. Ruda'
'Ian Manners'

_publ_section_title
;
 Highly Metallized Polymers: Synthesis, Characterization, and Lithographic
 Patterning of Polyferrocenylsilanes with Pendant Cobalt, Molybdenum, and
 Nickel Cluster Substituents
;
_journal_name_full 'Journal of the American Chemical Society'
_journal_page_first 1765
_journal_page_last 1772
_journal_paper_doi 10.1021/ja045386i
_journal_volume 127
_journal_year 2005
_chemical_formula_moiety 'C29 H26 Fe Ni2 Si'
_chemical_formula_sum 'C29 H26 Fe Ni2 Si'
_chemical_formula_weight 575.86
_chemical_name_systematic
; 
 ? 
;
_space_group_IT_number 29
_symmetry_cell_setting orthorhombic
_symmetry_space_group_name_Hall 'P 2c -2ac'
_symmetry_space_group_name_H-M 'P c a 21'
_atom_sites_solution_hydrogens geom
_atom_sites_solution_primary direct
_atom_sites_solution_secondary difmap
_audit_creation_method SHELXL-97
_cell_angle_alpha 90.00
_cell_angle_beta 90.00
_cell_angle_gamma 90.00
_cell_formula_units_Z 4
_cell_length_a 14.2770(2)
_cell_length_b 9.3405(4)
_cell_length_c 17.8241(5)
_cell_measurement_reflns_used 15321
_cell_measurement_temperature 150(1)
_cell_measurement_theta_max 27.5
_cell_measurement_theta_min 2.6
_cell_volume 2376.92(13)
_computing_cell_refinement 'Denzo-SMN (Otwinowski & Minor, 1997)'
_computing_data_collection 'Collect (Nonius BV, 1997-2002)'
_computing_data_reduction Denzo-SMN
_computing_molecular_graphics 'SHELXTL V6.12'
_computing_publication_material 'SHELXTL V6.12'
_computing_structure_refinement 'SHELXTL V6.12(Sheldrick, 2001)'
_computing_structure_solution 'SIR-92 (Altomare et al., 1993)'
_diffrn_ambient_temperature 150(1)
_diffrn_detector_area_resol_mean 9
_diffrn_measured_fraction_theta_full 0.996
_diffrn_measured_fraction_theta_max 0.996
_diffrn_measurement_device_type 'Nonius KappaCCD'
_diffrn_measurement_method '\f scans and \w scans with \k offsets'
_diffrn_radiation_monochromator graphite
_diffrn_radiation_source 'fine-focus sealed tube'
_diffrn_radiation_type MoK\a
_diffrn_radiation_wavelength 0.71073
_diffrn_reflns_av_R_equivalents 0.0458
_diffrn_reflns_av_sigmaI/netI 0.0554
_diffrn_reflns_limit_h_max 18
_diffrn_reflns_limit_h_min -17
_diffrn_reflns_limit_k_max 12
_diffrn_reflns_limit_k_min -12
_diffrn_reflns_limit_l_max 19
_diffrn_reflns_limit_l_min -23
_diffrn_reflns_number 11811
_diffrn_reflns_theta_full 27.48
_diffrn_reflns_theta_max 27.48
_diffrn_reflns_theta_min 2.61
_diffrn_standards_decay_% 0
_diffrn_standards_interval_count 0
_diffrn_standards_interval_time 0
_diffrn_standards_number 0
_exptl_absorpt_coefficient_mu 2.236
_exptl_absorpt_correction_T_max 0.837
_exptl_absorpt_correction_T_min 0.787
_exptl_absorpt_correction_type multi-scan
_exptl_absorpt_process_details
; 
multi-scan from symmetry-related measurements 
 Sortav (Blessing 1995) 
;
_exptl_crystal_density_diffrn 1.609
_exptl_crystal_description needle
_exptl_crystal_F_000 1184
_exptl_crystal_size_max 0.20
_exptl_crystal_size_mid 0.12
_exptl_crystal_size_min 0.08
_refine_diff_density_max 0.451
_refine_diff_density_min -0.479
_refine_diff_density_rms 0.083
_refine_ls_abs_structure_details 'Flack H D (1983), Acta Cryst. A39, 876-881'
_refine_ls_abs_structure_Flack -0.021(15)
_refine_ls_extinction_method none
_refine_ls_goodness_of_fit_ref 1.043
_refine_ls_hydrogen_treatment constr
_refine_ls_matrix_type full
_refine_ls_number_parameters 299
_refine_ls_number_reflns 4720
_refine_ls_number_restraints 1
_refine_ls_restrained_S_all 1.043
_refine_ls_R_factor_all 0.0480
_refine_ls_R_factor_gt 0.0347
_refine_ls_shift/su_max 0.001
_refine_ls_shift/su_mean 0.000
_refine_ls_structure_factor_coef Fsqd
_refine_ls_weighting_details 'calc w=1/[\s^2^(Fo^2^)+(0.0357P)^2^+0.2068P] where P=(Fo^2^+2Fc^2^)/3'
_refine_ls_weighting_scheme calc
_refine_ls_wR_factor_gt 0.0742
_refine_ls_wR_factor_ref 0.0803
_reflns_number_gt 4027
_reflns_number_total 4720
_reflns_threshold_expression I>2\s(I)
_cod_data_source_file ja045386isi20040730_045640.cif
_cod_data_source_block k0489a
_cod_database_code 4111467

loop_
_symmetry_equiv_pos_as_xyz
'x, y, z'
'-x, -y, z+1/2'
'-x+1/2, y, z+1/2'
'x+1/2, -y, z'

loop_
_atom_site_label
_atom_site_type_symbol
_atom_site_fract_x
_atom_site_fract_y
_atom_site_fract_z
_atom_site_U_iso_or_equiv
_atom_site_adp_type
_atom_site_occupancy
_atom_site_symmetry_multiplicity
_atom_site_calc_flag
_atom_site_refinement_flags
Fe1 Fe 0.59690(4) 0.85172(5) 0.21392(3) 0.02089(13) Uani 1 1 d .
Ni1 Ni 0.82851(3) 0.64013(5) 0.41820(3) 0.02094(12) Uani 1 1 d .
Ni2 Ni 0.74633(3) 0.42513(5) 0.43152(3) 0.02029(11) Uani 1 1 d .
Si1 Si 0.67778(8) 0.61559(12) 0.27459(6) 0.0244(2) Uani 1 1 d .
C1 C 0.5516(3) 0.6682(5) 0.2606(2) 0.0305(10) Uani 1 1 d .
C2 C 0.5151(3) 0.6837(5) 0.1852(3) 0.0354(10) Uani 1 1 d .
H2A H 0.5278 0.6164 0.1427 0.043 Uiso 1 1 calc R
C3 C 0.4601(3) 0.8094(5) 0.1802(3) 0.0350(10) Uani 1 1 d .
H3A H 0.4296 0.8467 0.1336 0.042 Uiso 1 1 calc R
C4 C 0.4589(3) 0.8765(5) 0.2509(3) 0.0361(11) Uani 1 1 d .
H4A H 0.4272 0.9689 0.2636 0.043 Uiso 1 1 calc R
C5 C 0.5141(3) 0.7912(5) 0.3003(3) 0.0346(10) Uani 1 1 d .
H5A H 0.5263 0.8139 0.3543 0.041 Uiso 1 1 calc R
C6 C 0.7285(3) 0.7846(5) 0.2337(2) 0.0276(9) Uani 1 1 d .
C7 C 0.7157(3) 0.8121(5) 0.1547(3) 0.0318(10) Uani 1 1 d .
H7A H 0.7222 0.7397 0.1137 0.038 Uiso 1 1 calc R
C8 C 0.6907(3) 0.9594(5) 0.1445(3) 0.0357(11) Uani 1 1 d .
H8A H 0.6753 1.0067 0.0957 0.043 Uiso 1 1 calc R
C9 C 0.6882(3) 1.0243(5) 0.2158(3) 0.0367(10) Uani 1 1 d .
H9A H 0.6708 1.1260 0.2264 0.044 Uiso 1 1 calc R
C10 C 0.7120(3) 0.9198(4) 0.2701(3) 0.0309(10) Uani 1 1 d .
H10A H 0.7153 0.9368 0.3254 0.037 Uiso 1 1 calc R
C11 C 0.9282(3) 0.7599(5) 0.4800(3) 0.0323(10) Uani 1 1 d .
H11A H 0.9203 0.7954 0.5326 0.039 Uiso 1 1 calc R
C12 C 0.9036(3) 0.8349(4) 0.4141(3) 0.0315(10) Uani 1 1 d .
H12A H 0.8759 0.9331 0.4117 0.038 Uiso 1 1 calc R
C13 C 0.9297(3) 0.7486(5) 0.3517(3) 0.0371(12) Uani 1 1 d .
H13A H 0.9227 0.7751 0.2977 0.044 Uiso 1 1 calc R
C14 C 0.9677(3) 0.6210(5) 0.3791(3) 0.0411(13) Uani 1 1 d .
H14A H 0.9931 0.5407 0.3480 0.049 Uiso 1 1 calc R
C15 C 0.9666(3) 0.6267(5) 0.4590(3) 0.0404(13) Uani 1 1 d .
H15A H 0.9915 0.5520 0.4939 0.048 Uiso 1 1 calc R
C16 C 0.6909(3) 0.2179(4) 0.4120(3) 0.0327(10) Uani 1 1 d .
H16A H 0.6346 0.1940 0.3812 0.039 Uiso 1 1 calc R
C17 C 0.6924(3) 0.2461(5) 0.4897(3) 0.0365(11) Uani 1 1 d .
H17A H 0.6364 0.2469 0.5234 0.044 Uiso 1 1 calc R
C18 C 0.7858(3) 0.2677(5) 0.5126(3) 0.0356(11) Uani 1 1 d .
H18A H 0.8078 0.2864 0.5650 0.043 Uiso 1 1 calc R
C19 C 0.8426(3) 0.2560(4) 0.4479(3) 0.0329(10) Uani 1 1 d .
H19A H 0.9124 0.2652 0.4467 0.039 Uiso 1 1 calc R
C20 C 0.7859(3) 0.2232(4) 0.3864(3) 0.0295(10) Uani 1 1 d .
H20A H 0.8078 0.2048 0.3340 0.035 Uiso 1 1 calc R
C21 C 0.6406(3) 0.6826(4) 0.5041(2) 0.0220(8) Uani 1 1 d .
C22 C 0.6130(3) 0.6109(5) 0.5688(2) 0.0261(9) Uani 1 1 d .
H22A H 0.6328 0.5150 0.5768 0.031 Uiso 1 1 calc R
C23 C 0.5564(3) 0.6783(5) 0.6221(3) 0.0353(11) Uani 1 1 d .
H23A H 0.5375 0.6276 0.6658 0.042 Uiso 1 1 calc R
C24 C 0.5277(3) 0.8180(5) 0.6116(3) 0.0354(11) Uani 1 1 d .
H24A H 0.4892 0.8636 0.6479 0.042 Uiso 1 1 calc R
C25 C 0.5556(3) 0.8915(5) 0.5477(3) 0.0341(11) Uani 1 1 d .
H25A H 0.5360 0.9876 0.5401 0.041 Uiso 1 1 calc R
C26 C 0.6120(3) 0.8248(4) 0.4947(3) 0.0296(10) Uani 1 1 d .
H26A H 0.6315 0.8765 0.4515 0.036 Uiso 1 1 calc R
C27 C 0.7080(4) 0.4550(5) 0.2181(3) 0.0531(15) Uani 1 1 d .
H27A H 0.7747 0.4329 0.2244 0.080 Uiso 1 1 calc R
H27B H 0.6951 0.4740 0.1650 0.080 Uiso 1 1 calc R
H27C H 0.6704 0.3735 0.2350 0.080 Uiso 1 1 calc R
C28 C 0.7101(3) 0.5924(4) 0.3738(2) 0.0214(8) Uani 1 1 d .
C29 C 0.6994(3) 0.6133(4) 0.4478(2) 0.0211(8) Uani 1 1 d .

loop_
_atom_site_aniso_label
_atom_site_aniso_U_11
_atom_site_aniso_U_22
_atom_site_aniso_U_33
_atom_site_aniso_U_23
_atom_site_aniso_U_13
_atom_site_aniso_U_12
Fe1 0.0252(3) 0.0199(3) 0.0176(3) 0.0014(2) -0.0003(3) -0.0011(2)
Ni1 0.0212(2) 0.0207(2) 0.0209(3) 0.0001(2) 0.0003(2) 0.00069(18)
Ni2 0.0240(2) 0.0174(2) 0.0195(2) 0.0016(2) 0.0013(2) 0.00315(19)
Si1 0.0367(6) 0.0204(5) 0.0160(6) 0.0016(4) -0.0018(5) 0.0004(5)
C1 0.034(2) 0.031(2) 0.026(2) 0.0090(18) -0.0047(19) -0.0155(19)
C2 0.050(3) 0.031(2) 0.025(2) 0.005(2) -0.010(2) -0.014(2)
C3 0.031(2) 0.041(3) 0.033(2) 0.011(2) -0.010(2) -0.006(2)
C4 0.029(2) 0.049(3) 0.030(3) 0.005(2) 0.002(2) 0.006(2)
C5 0.026(2) 0.052(3) 0.025(2) 0.009(2) 0.0000(19) -0.004(2)
C6 0.024(2) 0.036(2) 0.024(2) 0.0052(18) 0.0046(17) 0.0009(18)
C7 0.029(2) 0.039(3) 0.028(2) 0.0103(19) 0.0097(19) 0.0013(19)
C8 0.032(2) 0.037(3) 0.039(3) 0.018(2) 0.005(2) -0.002(2)
C9 0.036(2) 0.027(2) 0.047(3) 0.005(2) -0.008(2) -0.0083(19)
C10 0.030(2) 0.028(2) 0.034(2) 0.0057(19) -0.008(2) -0.0067(18)
C11 0.028(2) 0.039(3) 0.030(2) -0.005(2) -0.005(2) -0.0100(19)
C12 0.031(2) 0.020(2) 0.043(3) 0.0022(19) 0.003(2) -0.0046(16)
C13 0.037(3) 0.049(3) 0.025(2) 0.005(2) 0.009(2) -0.012(2)
C14 0.021(2) 0.044(3) 0.058(4) -0.016(2) 0.010(2) -0.002(2)
C15 0.020(2) 0.039(3) 0.062(4) 0.011(2) -0.009(2) 0.001(2)
C16 0.032(2) 0.0134(18) 0.052(3) 0.001(2) -0.004(2) 0.0015(16)
C17 0.045(3) 0.019(2) 0.046(3) 0.009(2) 0.021(2) 0.0029(19)
C18 0.053(3) 0.023(2) 0.030(2) 0.0071(19) -0.003(2) 0.009(2)
C19 0.029(2) 0.024(2) 0.045(3) 0.0029(19) -0.003(2) 0.0075(17)
C20 0.038(2) 0.019(2) 0.032(2) -0.0026(17) 0.005(2) 0.0077(18)
C21 0.0212(18) 0.023(2) 0.021(2) -0.0056(16) -0.0028(17) 0.0010(16)
C22 0.027(2) 0.027(2) 0.024(2) -0.0051(16) 0.0034(18) -0.0048(17)
C23 0.036(2) 0.038(3) 0.033(2) -0.010(2) 0.013(2) -0.008(2)
C24 0.030(2) 0.041(3) 0.035(3) -0.018(2) 0.005(2) 0.001(2)
C25 0.033(2) 0.034(3) 0.035(3) -0.0099(19) -0.007(2) 0.012(2)
C26 0.034(2) 0.026(2) 0.028(2) -0.0052(18) -0.006(2) 0.0071(18)
C27 0.102(4) 0.033(3) 0.024(2) -0.002(2) -0.001(3) 0.019(3)
C28 0.0232(19) 0.019(2) 0.022(2) 0.0050(16) 0.0015(18) 0.0014(16)
C29 0.0242(19) 0.0176(19) 0.022(2) -0.0018(15) 0.0014(17) -0.0006(15)

loop_
_atom_type_symbol
_atom_type_description
_atom_type_scat_dispersion_real
_atom_type_scat_dispersion_imag
_atom_type_scat_source
C C 0.0033 0.0016 'International Tables Vol C Tables 4.2.6.8 and 6.1.1.4'
H H 0.0000 0.0000 'International Tables Vol C Tables 4.2.6.8 and 6.1.1.4'
Fe Fe 0.3463 0.8444 'International Tables Vol C Tables 4.2.6.8 and 6.1.1.4'
Ni Ni 0.3393 1.1124 'International Tables Vol C Tables 4.2.6.8 and 6.1.1.4'
Si Si 0.0817 0.0704 'International Tables Vol C Tables 4.2.6.8 and 6.1.1.4'

loop_
_geom_angle_atom_site_label_1
_geom_angle_atom_site_label_2
_geom_angle_atom_site_label_3
_geom_angle
C6 Fe1 C1 87.84(18)
C6 Fe1 C5 108.98(17)
C1 Fe1 C5 42.18(19)
C6 Fe1 C2 109.98(18)
C1 Fe1 C2 42.08(17)
C5 Fe1 C2 68.8(2)
C6 Fe1 C10 41.74(18)
C1 Fe1 C10 108.90(18)
C5 Fe1 C10 100.70(19)
C2 Fe1 C10 146.82(17)
C6 Fe1 C7 41.85(17)
C1 Fe1 C7 109.16(19)
C5 Fe1 C7 146.41(18)
C2 Fe1 C7 102.1(2)
C10 Fe1 C7 68.73(19)
C6 Fe1 C9 69.65(18)
C1 Fe1 C9 149.06(18)
C5 Fe1 C9 124.9(2)
C2 Fe1 C9 166.1(2)
C10 Fe1 C9 40.36(17)
C7 Fe1 C9 68.0(2)
C6 Fe1 C3 150.21(18)
C1 Fe1 C3 69.87(18)
C5 Fe1 C3 67.56(19)
C2 Fe1 C3 40.33(18)
C10 Fe1 C3 164.4(2)
C7 Fe1 C3 126.8(2)
C9 Fe1 C3 137.93(18)
C6 Fe1 C8 69.77(17)
C1 Fe1 C8 149.77(19)
C5 Fe1 C8 164.5(2)
C2 Fe1 C8 126.6(2)
C10 Fe1 C8 67.69(19)
C7 Fe1 C8 40.74(17)
C9 Fe1 C8 39.63(19)
C3 Fe1 C8 121.57(19)
C6 Fe1 C4 149.24(18)
C1 Fe1 C4 70.18(19)
C5 Fe1 C4 40.51(18)
C2 Fe1 C4 67.8(2)
C10 Fe1 C4 125.01(19)
C7 Fe1 C4 166.10(19)
C9 Fe1 C4 120.08(19)
C3 Fe1 C4 39.44(18)
C8 Fe1 C4 137.73(18)
C6 Fe1 Si1 43.91(12)
C1 Fe1 Si1 43.94(14)
C5 Fe1 Si1 73.64(13)
C2 Fe1 Si1 73.49(13)
C10 Fe1 Si1 73.34(12)
C7 Fe1 Si1 72.78(13)
C9 Fe1 Si1 110.96(13)
C3 Fe1 Si1 111.10(13)
C8 Fe1 Si1 110.83(13)
C4 Fe1 Si1 111.43(13)
C28 Ni1 C29 40.77(17)
C28 Ni1 C15 162.49(18)
C29 Ni1 C15 142.2(2)
C28 Ni1 C12 129.28(17)
C29 Ni1 C12 127.21(16)
C15 Ni1 C12 65.65(18)
C28 Ni1 C14 132.3(2)
C29 Ni1 C14 167.26(17)
C15 Ni1 C14 39.50(19)
C12 Ni1 C14 65.43(18)
C28 Ni1 C11 158.23(17)
C29 Ni1 C11 124.52(17)
C15 Ni1 C11 38.97(19)
C12 Ni1 C11 38.98(18)
C14 Ni1 C11 65.44(19)
C28 Ni1 C13 118.69(18)
C29 Ni1 C13 149.55(19)
C15 Ni1 C13 65.4(2)
C12 Ni1 C13 39.24(18)
C14 Ni1 C13 38.49(19)
C11 Ni1 C13 65.27(17)
C28 Ni1 Ni2 53.14(12)
C29 Ni1 Ni2 51.88(12)
C15 Ni1 Ni2 112.57(14)
C12 Ni1 Ni2 176.13(15)
C14 Ni1 Ni2 115.64(14)
C11 Ni1 Ni2 137.52(13)
C13 Ni1 Ni2 143.82(14)
C29 Ni2 C28 40.85(18)
C29 Ni2 C17 121.87(18)
C28 Ni2 C17 143.13(18)
C29 Ni2 C19 153.87(18)
C28 Ni2 C19 147.99(18)
C17 Ni2 C19 65.03(18)
C29 Ni2 C16 137.49(16)
C28 Ni2 C16 123.28(17)
C17 Ni2 C16 38.88(19)
C19 Ni2 C16 65.34(17)
C29 Ni2 C20 165.96(18)
C28 Ni2 C20 125.75(18)
C17 Ni2 C20 65.19(17)
C19 Ni2 C20 38.45(17)
C16 Ni2 C20 39.40(17)
C29 Ni2 C18 128.66(18)
C28 Ni2 C18 169.24(18)
C17 Ni2 C18 38.72(19)
C19 Ni2 C18 38.88(17)
C16 Ni2 C18 65.23(18)
C20 Ni2 C18 64.91(18)
C29 Ni2 Ni1 53.04(12)
C28 Ni2 Ni1 52.31(12)
C17 Ni2 Ni1 155.87(15)
C19 Ni2 Ni1 109.24(13)
C16 Ni2 Ni1 162.75(13)
C20 Ni2 Ni1 126.16(12)
C18 Ni2 Ni1 121.82(14)
C28 Si1 C27 111.6(2)
C28 Si1 C6 111.96(19)
C27 Si1 C6 112.2(2)
C28 Si1 C1 113.41(19)
C27 Si1 C1 111.2(2)
C6 Si1 C1 95.63(18)
C28 Si1 Fe1 125.81(14)
C27 Si1 Fe1 122.62(17)
C6 Si1 Fe1 47.80(13)
C1 Si1 Fe1 47.83(13)
C2 C1 C5 103.9(4)
C2 C1 Si1 119.5(4)
C5 C1 Si1 119.6(3)
C2 C1 Fe1 69.3(2)
C5 C1 Fe1 69.2(2)
Si1 C1 Fe1 88.23(18)
C3 C2 C1 109.9(4)
C3 C2 Fe1 72.1(2)
C1 C2 Fe1 68.6(2)
C4 C3 C2 108.7(4)
C4 C3 Fe1 70.7(3)
C2 C3 Fe1 67.6(2)
C3 C4 C5 107.3(4)
C3 C4 Fe1 69.9(3)
C5 C4 Fe1 67.1(2)
C4 C5 C1 110.2(4)
C4 C5 Fe1 72.4(3)
C1 C5 Fe1 68.6(2)
C10 C6 C7 105.2(4)
C10 C6 Si1 119.9(3)
C7 C6 Si1 118.5(3)
C10 C6 Fe1 69.7(2)
C7 C6 Fe1 69.8(2)
Si1 C6 Fe1 88.29(17)
C8 C7 C6 109.0(4)
C8 C7 Fe1 71.5(3)
C6 C7 Fe1 68.3(2)
C9 C8 C7 107.8(4)
C9 C8 Fe1 69.9(3)
C7 C8 Fe1 67.8(2)
C8 C9 C10 108.3(4)
C8 C9 Fe1 70.5(3)
C10 C9 Fe1 68.0(2)
C9 C10 C6 109.7(4)
C9 C10 Fe1 71.6(2)
C6 C10 Fe1 68.6(2)
C15 C11 C12 108.3(4)
C15 C11 Ni1 70.0(3)
C12 C11 Ni1 70.3(2)
C11 C12 C13 107.7(4)
C11 C12 Ni1 70.8(2)
C13 C12 Ni1 70.9(2)
C14 C13 C12 108.2(4)
C14 C13 Ni1 70.3(3)
C12 C13 Ni1 69.9(2)
C13 C14 C15 108.2(4)
C13 C14 Ni1 71.2(3)
C15 C14 Ni1 69.9(3)
C11 C15 C14 107.7(5)
C11 C15 Ni1 71.1(2)
C14 C15 Ni1 70.6(3)
C17 C16 C20 107.0(4)
C17 C16 Ni2 70.3(3)
C20 C16 Ni2 70.6(2)
C16 C17 C18 109.1(4)
C16 C17 Ni2 70.8(3)
C18 C17 Ni2 71.6(3)
C17 C18 C19 107.1(4)
C17 C18 Ni2 69.7(3)
C19 C18 Ni2 69.7(2)
C20 C19 C18 108.9(4)
C20 C19 Ni2 71.3(2)
C18 C19 Ni2 71.4(2)
C19 C20 C16 107.8(4)
C19 C20 Ni2 70.3(2)
C16 C20 Ni2 70.0(2)
C22 C21 C26 118.3(4)
C22 C21 C29 121.3(4)
C26 C21 C29 120.4(4)
C21 C22 C23 120.7(4)
C24 C23 C22 120.4(4)
C23 C24 C25 119.6(4)
C24 C25 C26 120.2(4)
C25 C26 C21 120.9(4)
C29 C28 Si1 154.0(3)
C29 C28 Ni1 70.2(3)
Si1 C28 Ni1 126.1(2)
C29 C28 Ni2 68.1(3)
Si1 C28 Ni2 132.1(2)
Ni1 C28 Ni2 74.55(14)
C28 C29 C21 143.6(4)
C28 C29 Ni2 71.1(3)
C21 C29 Ni2 135.8(3)
C28 C29 Ni1 69.1(3)
C21 C29 Ni1 132.8(3)
Ni2 C29 Ni1 75.08(14)

loop_
_geom_bond_atom_site_label_1
_geom_bond_atom_site_label_2
_geom_bond_distance
Fe1 C6 2.012(4)
Fe1 C1 2.013(4)
Fe1 C5 2.021(4)
Fe1 C2 2.022(4)
Fe1 C10 2.026(4)
Fe1 C7 2.032(4)
Fe1 C9 2.074(4)
Fe1 C3 2.081(4)
Fe1 C8 2.082(4)
Fe1 C4 2.091(5)
Fe1 Si1 2.7143(12)
Ni1 C28 1.919(4)
Ni1 C29 1.933(4)
Ni1 C15 2.105(5)
Ni1 C12 2.113(4)
Ni1 C14 2.114(5)
Ni1 C11 2.120(4)
Ni1 C13 2.126(4)
Ni1 Ni2 2.3379(6)
Ni2 C29 1.903(4)
Ni2 C28 1.941(4)
Ni2 C17 2.113(4)
Ni2 C19 2.115(4)
Ni2 C16 2.120(4)
Ni2 C20 2.127(4)
Ni2 C18 2.138(4)
Si1 C28 1.841(4)
Si1 C27 1.857(5)
Si1 C6 1.883(4)
Si1 C1 1.884(5)
C1 C2 1.449(6)
C1 C5 1.452(7)
C2 C3 1.416(6)
C3 C4 1.408(7)
C4 C5 1.425(6)
C6 C10 1.439(6)
C6 C7 1.444(6)
C7 C8 1.433(6)
C8 C9 1.408(7)
C9 C10 1.415(6)
C11 C15 1.409(7)
C11 C12 1.412(6)
C12 C13 1.423(7)
C13 C14 1.397(7)
C14 C15 1.426(7)
C16 C17 1.409(7)
C16 C20 1.432(6)
C17 C18 1.409(7)
C18 C19 1.416(6)
C19 C20 1.397(6)
C21 C22 1.390(6)
C21 C26 1.400(6)
C21 C29 1.459(5)
C22 C23 1.397(6)
C23 C24 1.380(6)
C24 C25 1.389(7)
C25 C26 1.389(6)
C28 C29 1.342(6)
